data_1547718
loop_
_publ_author_name
'Zhengqiang Xia'
'Cheng He'
'Xiaoge Wang'
'Chunying Duan'

_publ_section_title
;
 Modifying electron transfer between photoredox and organocatalytic units
 via framework interpenetration for beta-carbonyl functionalization
;
_journal_name_full 'Nature Communications'
_journal_page_first 361
_journal_paper_doi 10.1038/s41467-017-00416-8
_journal_volume 8
_journal_year 2017
_chemical_formula_sum 'C120 H125 N17 O31 Zn4'
_chemical_formula_weight 2562.85
_space_group_IT_number 5
_symmetry_cell_setting monoclinic
_symmetry_space_group_name_Hall 'C 2y'
_symmetry_space_group_name_H-M 'C 1 2 1'
_atom_sites_solution_hydrogens geom
_atom_sites_solution_primary direct
_atom_sites_solution_secondary difmap
_cell_angle_alpha 90.00
_cell_angle_beta 116.342(2)
_cell_angle_gamma 90.00
_cell_formula_units_Z 2
_cell_length_a 25.016(3)
_cell_length_b 9.6759(12)
_cell_length_c 27.415(3)
_cell_measurement_reflns_used 4123
_cell_measurement_temperature 296(2)
_cell_measurement_theta_max 25.06
_cell_measurement_theta_min 2.29
_cell_volume 5946.8(12)
_computing_cell_refinement 'Bruker SMART'
_computing_data_collection 'Bruker SMART'
_computing_data_reduction 'Bruker SAINT'
_computing_molecular_graphics 'Bruker SHELXTL'
_computing_publication_material 'Bruker SHELXTL'
_computing_structure_refinement 'SHELXL-97 (Sheldrick, 1997)'
_computing_structure_solution 'SHELXS-97 (Sheldrick, 1990)'
_diffrn_ambient_temperature 296(2)
_diffrn_measured_fraction_theta_full 0.989
_diffrn_measured_fraction_theta_max 0.989
_diffrn_measurement_device_type 'CCD area detector'
_diffrn_measurement_method 'phi and omega scans'
_diffrn_radiation_monochromator graphite
_diffrn_radiation_source 'fine-focus sealed tube'
_diffrn_radiation_type MoK\a
_diffrn_radiation_wavelength 0.71073
_diffrn_reflns_av_R_equivalents 0.0304
_diffrn_reflns_av_sigmaI/netI 0.0675
_diffrn_reflns_limit_h_max 32
_diffrn_reflns_limit_h_min -32
_diffrn_reflns_limit_k_max 12
_diffrn_reflns_limit_k_min -12
_diffrn_reflns_limit_l_max 35
_diffrn_reflns_limit_l_min -15
_diffrn_reflns_number 19385
_diffrn_reflns_theta_full 27.52
_diffrn_reflns_theta_max 27.52
_diffrn_reflns_theta_min 1.66
_exptl_absorpt_coefficient_mu 0.882
_exptl_absorpt_correction_T_max 0.824
_exptl_absorpt_correction_T_min 0.755
_exptl_absorpt_correction_type multi-scan
_exptl_absorpt_process_details sadabs
_exptl_crystal_colour yellow
_exptl_crystal_density_diffrn 1.431
_exptl_crystal_density_method 'not measured'
_exptl_crystal_description block
_exptl_crystal_F_000 2664
_exptl_crystal_size_max 0.33
_exptl_crystal_size_mid 0.29
_exptl_crystal_size_min 0.22
_refine_diff_density_max 1.473
_refine_diff_density_min -0.645
_refine_diff_density_rms 0.108
_refine_ls_abs_structure_details 'Flack H D (1983), Acta Cryst. A39, 876-881'
_refine_ls_abs_structure_Flack 0.047(17)
_refine_ls_extinction_method none
_refine_ls_goodness_of_fit_ref 1.088
_refine_ls_hydrogen_treatment constr
_refine_ls_matrix_type full
_refine_ls_number_parameters 778
_refine_ls_number_reflns 13424
_refine_ls_number_restraints 26
_refine_ls_restrained_S_all 1.105
_refine_ls_R_factor_all 0.0809
_refine_ls_R_factor_gt 0.0592
_refine_ls_shift/su_max 0.063
_refine_ls_shift/su_mean 0.008
_refine_ls_structure_factor_coef Fsqd
_refine_ls_weighting_details 'calc w=1/[\s^2^(Fo^2^)+(0.1000P)^2^+0.2098P] where P=(Fo^2^+2Fc^2^)/3'
_refine_ls_weighting_scheme calc
_refine_ls_wR_factor_gt 0.1651
_refine_ls_wR_factor_ref 0.1802
_reflns_number_gt 10063
_reflns_number_total 13424
_reflns_threshold_expression >2sigma(I)
_cod_data_source_file 41467_2017_416_MOESM2_ESM.cif
_cod_data_source_block 1
_cod_depositor_comments
;
The following automatic conversions were performed:

'_symmetry_cell_setting' value 'Monoclinic' changed to 'monoclinic'
according to the built-in table from CIF Core dictionary named
'cif_core.dic' version 2.4.1 from 2010-06-29.

Automatic conversion script
Id: cif_fix_values 5376 2017-05-30 11:51:03Z andrius 
;
_cod_original_cell_volume 5946.9(13)
_cod_original_sg_symbol_H-M 'C2   '
_cod_database_code 1547718

loop_
_symmetry_equiv_pos_as_xyz
'x, y, z'
'-x, y, -z'
'x+1/2, y+1/2, z'
'-x+1/2, y+1/2, -z'

loop_
_atom_site_label
_atom_site_type_symbol
_atom_site_fract_x
_atom_site_fract_y
_atom_site_fract_z
_atom_site_U_iso_or_equiv
_atom_site_adp_type
_atom_site_occupancy
_atom_site_symmetry_multiplicity
_atom_site_calc_flag
_atom_site_refinement_flags
_atom_site_disorder_assembly
_atom_site_disorder_group
C62 C 0.4735(4) 0.5132(7) 0.5104(3) 0.063(3) Uani 0.50 1 d PD . .
O16 O 0.4788(3) 0.6685(7) 0.5218(3) 0.123(4) Uani 0.50 1 d PD . .
O1 O 1.1121(3) -0.0806(5) 1.00898(13) 0.172(2) Uani 1 1 d U . .
Zn1 Zn 1.207256(14) -0.28820(3) 1.068938(14) 0.02277(10) Uani 1 1 d . . .
Zn2 Zn 0.709247(15) 0.46806(3) 0.569714(15) 0.02436(12) Uani 1 1 d . . .
C1 C 1.1311(2) -0.1286(5) 0.97823(14) 0.0545(14) Uani 1 1 d U . .
C2 C 1.10390(16) -0.0841(4) 0.92114(14) 0.0331(10) Uani 1 1 d . . .
C3 C 1.11805(14) -0.1457(4) 0.88215(13) 0.0258(9) Uani 1 1 d . . .
H3 H 1.1444 -0.2198 0.8916 0.031 Uiso 1 1 calc R . .
C4 C 1.09245(13) -0.0955(4) 0.82955(13) 0.0299(9) Uani 1 1 d . . .
H4 H 1.1029 -0.1362 0.8043 0.036 Uiso 1 1 calc R . .
C5 C 1.05290(13) 0.0101(3) 0.81308(12) 0.0215(8) Uani 1 1 d . . .
C6 C 1.03716(14) 0.0707(4) 0.85030(12) 0.0286(9) Uani 1 1 d . . .
H6 H 1.0092 0.1416 0.8397 0.034 Uiso 1 1 calc R . .
C7 C 1.06363(16) 0.0245(4) 0.90430(14) 0.0392(10) Uani 1 1 d . . .
H7 H 1.0539 0.0680 0.9296 0.047 Uiso 1 1 calc R . .
C8 C 0.97015(12) 0.1122(4) 0.73212(12) 0.0229(9) Uani 1 1 d . . .
C9 C 0.95825(13) 0.2153(4) 0.69366(13) 0.0281(9) Uani 1 1 d . . .
H9 H 0.9886 0.2431 0.6850 0.034 Uiso 1 1 calc R . .
C10 C 0.90255(13) 0.2796(4) 0.66732(13) 0.0270(9) Uani 1 1 d . . .
H10 H 0.8960 0.3497 0.6421 0.032 Uiso 1 1 calc R . .
C11 C 0.85634(11) 0.2343(4) 0.68027(12) 0.0209(8) Uani 1 1 d . . .
C12 C 0.86936(14) 0.1317(4) 0.71791(13) 0.0315(10) Uani 1 1 d . . .
H12 H 0.8389 0.1011 0.7260 0.038 Uiso 1 1 calc R . .
C13 C 0.92411(13) 0.0709(4) 0.74461(13) 0.0251(9) Uani 1 1 d . . .
H13 H 0.9306 0.0031 0.7707 0.030 Uiso 1 1 calc R . .
C14 C 0.79615(14) 0.2989(4) 0.65340(13) 0.0261(9) Uani 1 1 d . . .
C15 C 0.56357(13) 0.5510(4) 0.73061(13) 0.0246(9) Uani 1 1 d . . .
C16 C 0.54103(13) 0.4915(4) 0.67803(12) 0.0264(9) Uani 1 1 d . . .
H16 H 0.5024 0.4565 0.6614 0.032 Uiso 1 1 calc R . .
C17 C 0.57642(14) 0.4861(4) 0.65193(13) 0.0323(10) Uani 1 1 d . . .
H17 H 0.5629 0.4411 0.6186 0.039 Uiso 1 1 calc R . .
C18 C 0.63417(12) 0.5489(3) 0.67539(13) 0.0224(8) Uani 1 1 d . . .
C19 C 0.65649(13) 0.6045(4) 0.72600(12) 0.0258(9) Uani 1 1 d . . .
H19 H 0.6950 0.6402 0.7419 0.031 Uiso 1 1 calc R . .
C20 C 0.62169(14) 0.6082(4) 0.75436(15) 0.0308(10) Uani 1 1 d . . .
H20 H 0.6367 0.6483 0.7887 0.037 Uiso 1 1 calc R . .
C21 C 0.67260(12) 0.5433(4) 0.64578(12) 0.0216(8) Uani 1 1 d . . .
C22 C 1.47015(14) 0.0562(4) 1.23347(13) 0.0254(9) Uani 1 1 d . . .
C23 C 1.45789(14) -0.0468(4) 1.19440(13) 0.0245(9) Uani 1 1 d . . .
H23 H 1.4880 -0.0813 1.1867 0.029 Uiso 1 1 calc R . .
C24 C 1.40046(14) -0.0970(4) 1.16733(13) 0.0256(9) Uani 1 1 d . . .
H24 H 1.3925 -0.1627 1.1402 0.031 Uiso 1 1 calc R . .
C25 C 1.35417(14) -0.0549(4) 1.17838(13) 0.0262(9) Uani 1 1 d . . .
C26 C 1.36590(13) 0.0492(4) 1.21868(13) 0.0242(9) Uani 1 1 d . . .
H26 H 1.3361 0.0794 1.2277 0.029 Uiso 1 1 calc R . .
C27 C 1.42336(15) 0.1044(4) 1.24428(14) 0.0296(10) Uani 1 1 d . . .
H27 H 1.4310 0.1755 1.2693 0.036 Uiso 1 1 calc R . .
C28 C 1.29271(13) -0.1134(4) 1.15013(14) 0.0283(10) Uani 1 1 d . . .
C29 C 1.06276(13) -0.3769(4) 1.23049(12) 0.0218(9) Uani 1 1 d . . .
C30 C 1.12010(14) -0.4231(4) 1.25441(12) 0.0256(9) Uani 1 1 d . . .
H30 H 1.1357 -0.4590 1.2895 0.031 Uiso 1 1 calc R . .
C31 C 1.15509(14) -0.4178(4) 1.22798(14) 0.0272(9) Uani 1 1 d . . .
H31 H 1.1938 -0.4520 1.2447 0.033 Uiso 1 1 calc R . .
C32 C 1.13214(14) -0.3595(4) 1.17433(12) 0.0247(9) Uani 1 1 d . . .
C33 C 1.07539(12) -0.3141(4) 1.15152(12) 0.0206(9) Uani 1 1 d . . .
H33 H 1.0592 -0.2792 1.1163 0.025 Uiso 1 1 calc R . .
C34 C 1.03988(14) -0.3176(4) 1.17917(14) 0.0295(10) Uani 1 1 d . . .
H34 H 1.0016 -0.2807 1.1634 0.035 Uiso 1 1 calc R . .
C35 C 1.17232(15) -0.3560(4) 1.14700(14) 0.0323(10) Uani 1 1 d . . .
C36 C 0.55156(13) 0.1601(4) 0.31435(13) 0.0266(9) Uani 1 1 d . . .
C37 C 0.53715(15) 0.0957(4) 0.35321(14) 0.0280(9) Uani 1 1 d . . .
H37 H 0.5113 0.0205 0.3430 0.034 Uiso 1 1 calc R . .
C38 C 0.56077(15) 0.1427(4) 0.40578(13) 0.0289(9) Uani 1 1 d . . .
H38 H 0.5503 0.1004 0.4308 0.035 Uiso 1 1 calc R . .
C39 C 0.60100(14) 0.2554(4) 0.42210(13) 0.0272(9) Uani 1 1 d . . .
C40 C 0.61683(14) 0.3146(4) 0.38565(14) 0.0297(10) Uani 1 1 d . . .
H40 H 0.6452 0.3846 0.3976 0.036 Uiso 1 1 calc R . .
C41 C 0.59231(13) 0.2752(4) 0.33057(14) 0.0265(9) Uani 1 1 d . . .
H41 H 0.6020 0.3213 0.3058 0.032 Uiso 1 1 calc R . .
C42 C 0.62790(16) 0.3008(5) 0.48136(15) 0.0360(10) Uani 1 1 d . . .
C43 C 1.23093(14) -0.5843(4) 1.08449(15) 0.0296(9) Uani 1 1 d . . .
H43 H 1.2461 -0.5735 1.1220 0.035 Uiso 1 1 calc R . .
C44 C 1.19273(16) -0.6817(5) 1.00280(17) 0.0449(11) Uani 1 1 d . . .
H44 H 1.1764 -0.7444 0.9742 0.054 Uiso 1 1 calc R . .
C45 C 1.19857(18) -0.5391(5) 1.00007(15) 0.0509(12) Uani 1 1 d . . .
H45 H 1.1888 -0.4905 0.9679 0.061 Uiso 1 1 calc R . .
C46 C 1.21108(15) -0.8391(4) 1.08378(17) 0.0428(10) Uani 1 1 d . . .
H46A H 1.2426 -0.8452 1.1207 0.051 Uiso 1 1 calc R . .
H46B H 1.2145 -0.9176 1.0634 0.051 Uiso 1 1 calc R . .
C47 C 1.15121(15) -0.8409(4) 1.08439(16) 0.0388(10) Uani 1 1 d . . .
H47 H 1.1197 -0.8302 1.0472 0.047 Uiso 1 1 calc R . .
C48 C 1.14123(18) -0.7377(5) 1.1214(2) 0.0722(13) Uani 1 1 d . . .
H48A H 1.1780 -0.7216 1.1541 0.087 Uiso 1 1 calc R . .
H48B H 1.1270 -0.6503 1.1028 0.087 Uiso 1 1 calc R . .
C49 C 1.09658(17) -0.8007(4) 1.1348(2) 0.0580(12) Uani 1 1 d . . .
H49A H 1.0569 -0.7923 1.1049 0.070 Uiso 1 1 calc R . .
H49B H 1.0969 -0.7597 1.1672 0.070 Uiso 1 1 calc R . .
C50 C 1.11748(18) -0.9563(5) 1.14480(18) 0.0609(13) Uani 1 1 d . . .
H50A H 1.1467 -0.9708 1.1822 0.073 Uiso 1 1 calc R . .
H50B H 1.0839 -1.0177 1.1365 0.073 Uiso 1 1 calc R . .
C51 C 0.73395(16) 0.7693(5) 0.57869(16) 0.0391(11) Uani 1 1 d . . .
H51 H 0.7544 0.7648 0.6164 0.047 Uiso 1 1 calc R . .
C52 C 0.69336(16) 0.7136(5) 0.49371(15) 0.0394(11) Uani 1 1 d . . .
H52 H 0.6790 0.6613 0.4620 0.047 Uiso 1 1 calc R . .
C53 C 0.69053(19) 0.8469(6) 0.49650(17) 0.0521(14) Uani 1 1 d . . .
H53 H 0.6754 0.9068 0.4669 0.063 Uiso 1 1 calc R . .
C54 C 0.71224(18) 1.0180(6) 0.57137(18) 0.0566(12) Uani 1 1 d . . .
H54A H 0.6915 1.0816 0.5415 0.068 Uiso 1 1 calc R . .
H54B H 0.7527 1.0516 0.5922 0.068 Uiso 1 1 calc R . .
C55 C 0.67989(17) 1.0127(5) 0.60847(17) 0.0484(11) Uani 1 1 d . . .
H55 H 0.7082 0.9797 0.6446 0.058 Uiso 1 1 calc R . .
C56 C 0.65679(13) 1.1515(4) 0.61463(13) 0.0288(9) Uani 1 1 d . . .
H56A H 0.6892 1.2082 0.6400 0.035 Uiso 1 1 calc R . .
H56B H 0.6386 1.1986 0.5798 0.035 Uiso 1 1 calc R . .
C57 C 0.5958(2) 0.9804(7) 0.6258(2) 0.0747(17) Uani 1 1 d . . .
H57A H 0.5529 0.9691 0.6074 0.090 Uiso 1 1 calc R . .
H57B H 0.6113 0.9300 0.6599 0.090 Uiso 1 1 calc R . .
C58 C 0.61171(18) 1.1273(5) 0.63552(18) 0.0479(12) Uani 1 1 d . . .
H58A H 0.6284 1.1483 0.6741 0.057 Uiso 1 1 calc R . .
H58B H 0.5768 1.1849 0.6163 0.057 Uiso 1 1 calc R . .
C59 C 1.0000 0.2191(6) 0.0000 0.211(7) Uiso 1 2 d SDU . .
C61 C 1.0000 0.4947(6) 0.0000 0.074(2) Uiso 1 2 d SDU . .
N1 N 1.02812(11) 0.0546(3) 0.75929(10) 0.0264(8) Uani 1 1 d . . .
N2 N 1.52661(12) 0.1166(3) 1.25838(11) 0.0262(8) Uani 1 1 d . . .
N3 N 1.21985(11) -0.4807(3) 1.04916(11) 0.0269(7) Uani 1 1 d . . .
N4 N 1.21695(13) -0.7080(4) 1.05801(14) 0.0400(9) Uani 1 1 d . . .
N5 N 1.14400(12) -0.9786(3) 1.10700(11) 0.0290(8) Uani 1 1 d . . .
H5A H 1.1203 -1.0342 1.0796 0.035 Uiso 1 1 calc R . .
H5B H 1.1798 -1.0198 1.1246 0.035 Uiso 1 1 calc R . .
N6 N 0.72177(13) 0.6624(4) 0.54673(13) 0.0373(9) Uani 1 1 d . . .
N7 N 0.71362(14) 0.8860(4) 0.55070(14) 0.0420(9) Uani 1 1 d . . .
N8 N 0.62518(15) 0.9258(5) 0.58870(19) 0.0857(14) Uani 1 1 d . . .
H8A H 0.6342 0.8353 0.5942 0.103 Uiso 1 1 calc R . .
H8B H 0.6013 0.9405 0.5532 0.103 Uiso 1 1 calc R . .
N9 N 0.9793(3) 0.3548(7) 0.0145(4) 0.151(5) Uiso 0.50 1 d PDU . .
O2 O 1.16932(11) -0.2182(4) 0.99432(11) 0.0600(10) Uani 1 1 d . . .
O3 O 0.76149(10) 0.2775(3) 0.67358(10) 0.0377(7) Uani 1 1 d . . .
O4 O 0.78493(9) 0.3740(3) 0.61078(9) 0.0332(7) Uani 1 1 d . . .
O5 O 0.72017(10) 0.6071(3) 0.66416(10) 0.0396(8) Uani 1 1 d . . .
O6 O 0.65498(9) 0.4734(3) 0.60230(9) 0.0306(7) Uani 1 1 d . . .
O7 O 1.25497(10) -0.0818(3) 1.16698(10) 0.0381(8) Uani 1 1 d . . .
O8 O 1.28221(9) -0.1890(3) 1.10972(9) 0.0293(7) Uani 1 1 d . . .
O9 O 1.22246(10) -0.4111(3) 1.16787(9) 0.0348(8) Uani 1 1 d . . .
O10 O 1.14811(9) -0.2926(3) 1.10013(9) 0.0282(6) Uani 1 1 d . . .
O11 O 0.60550(13) 0.2522(4) 0.51030(11) 0.0674(10) Uani 1 1 d . . .
O12 O 0.66911(11) 0.3887(4) 0.49491(10) 0.0416(8) Uani 1 1 d . . .
O13 O 0.24413(14) 0.8836(3) 0.26955(12) 0.0645(10) Uani 1 1 d . . .
O14 O 0.73349(18) 0.3071(6) 0.76544(18) 0.1102(18) Uani 1 1 d . . .
O15 O 0.5000 0.1386(5) 0.5000 0.0660(12) Uani 1 2 d S . .
O18 O 0.9678(4) 0.5708(10) 0.0092(5) 0.167(5) Uiso 0.50 1 d PDU . .
C60 C 0.9265(3) 0.3576(11) 0.0291(4) 0.368(17) Uiso 0.50 1 d PDU . .

loop_
_atom_site_aniso_label
_atom_site_aniso_U_11
_atom_site_aniso_U_22
_atom_site_aniso_U_33
_atom_site_aniso_U_23
_atom_site_aniso_U_13
_atom_site_aniso_U_12
C62 0.069(6) 0.069(6) 0.032(4) 0.003(4) 0.006(4) -0.023(5)
O16 0.083(5) 0.117(6) 0.078(6) 0.044(5) -0.047(4) -0.041(5)
O1 0.385(6) 0.085(3) 0.0342(16) 0.0163(19) 0.082(3) 0.105(3)
Zn1 0.02025(15) 0.0285(2) 0.02109(17) 0.00132(16) 0.01051(13) -0.00296(15)
Zn2 0.01908(16) 0.0340(2) 0.02037(18) -0.00502(17) 0.00905(14) 0.00076(16)
C1 0.103(3) 0.038(2) 0.0101(15) -0.0093(16) 0.0143(18) -0.019(2)
C2 0.0386(17) 0.0265(18) 0.0273(17) 0.0121(15) 0.0084(14) -0.0022(15)
C3 0.0281(14) 0.0253(17) 0.0239(15) 0.0034(13) 0.0115(12) -0.0008(13)
C4 0.0296(14) 0.040(2) 0.0255(15) 0.0002(15) 0.0174(12) -0.0078(15)
C5 0.0218(12) 0.0205(15) 0.0272(14) -0.0079(13) 0.0152(11) -0.0016(12)
C6 0.0303(14) 0.039(2) 0.0210(14) 0.0059(14) 0.0154(12) 0.0100(14)
C7 0.0581(19) 0.040(2) 0.0283(15) -0.0175(16) 0.0272(14) -0.0093(18)
C8 0.0167(12) 0.0384(19) 0.0132(13) 0.0018(14) 0.0064(10) 0.0051(13)
C9 0.0183(12) 0.043(2) 0.0218(14) -0.0011(16) 0.0081(11) -0.0014(15)
C10 0.0239(13) 0.037(2) 0.0278(15) 0.0058(15) 0.0182(11) 0.0011(14)
C11 0.0104(11) 0.0299(18) 0.0214(14) 0.0042(13) 0.0063(10) 0.0046(12)
C12 0.0242(13) 0.045(2) 0.0320(16) 0.0052(16) 0.0183(12) -0.0037(15)
C13 0.0208(13) 0.0324(19) 0.0256(15) 0.0049(14) 0.0135(11) 0.0030(13)
C14 0.0281(14) 0.0260(17) 0.0224(15) -0.0067(14) 0.0097(12) -0.0015(14)
C15 0.0225(13) 0.0287(17) 0.0269(15) 0.0012(14) 0.0149(11) 0.0082(13)
C16 0.0245(13) 0.0353(19) 0.0209(14) -0.0028(14) 0.0115(11) -0.0006(14)
C17 0.0302(14) 0.048(2) 0.0226(15) -0.0100(16) 0.0155(12) 0.0018(16)
C18 0.0171(12) 0.0230(16) 0.0313(15) -0.0016(13) 0.0145(11) -0.0023(12)
C19 0.0230(13) 0.0380(19) 0.0179(14) 0.0019(14) 0.0102(11) -0.0059(14)
C20 0.0273(14) 0.0301(18) 0.0382(18) -0.0067(16) 0.0172(13) 0.0009(14)
C21 0.0157(12) 0.0338(18) 0.0148(13) 0.0054(13) 0.0065(10) 0.0067(13)
C22 0.0275(15) 0.0237(17) 0.0272(16) 0.0034(15) 0.0140(13) -0.0037(14)
C23 0.0288(14) 0.0199(16) 0.0304(16) -0.0036(14) 0.0182(12) -0.0015(14)
C24 0.0325(16) 0.0191(17) 0.0256(16) -0.0027(15) 0.0132(13) -0.0027(14)
C25 0.0294(15) 0.0254(18) 0.0239(16) 0.0065(15) 0.0118(13) 0.0017(15)
C26 0.0205(13) 0.0311(19) 0.0267(15) -0.0025(15) 0.0155(11) -0.0021(14)
C27 0.0333(17) 0.031(2) 0.0264(17) -0.0083(16) 0.0150(14) -0.0026(16)
C28 0.0193(14) 0.0317(19) 0.0345(18) 0.0071(17) 0.0123(13) -0.0024(15)
C29 0.0231(14) 0.0286(19) 0.0155(14) -0.0074(14) 0.0102(11) -0.0057(14)
C30 0.0309(15) 0.040(2) 0.0094(13) 0.0019(14) 0.0124(11) 0.0027(15)
C31 0.0229(14) 0.032(2) 0.0328(17) 0.0040(15) 0.0175(12) 0.0005(14)
C32 0.0249(14) 0.038(2) 0.0119(14) -0.0037(15) 0.0084(12) -0.0114(15)
C33 0.0167(13) 0.0301(19) 0.0122(14) -0.0025(13) 0.0039(11) -0.0054(13)
C34 0.0153(13) 0.044(2) 0.0252(17) -0.0026(17) 0.0050(13) -0.0024(15)
C35 0.0342(16) 0.039(2) 0.0310(17) -0.0007(17) 0.0207(14) -0.0079(17)
C36 0.0206(14) 0.041(2) 0.0202(15) -0.0177(15) 0.0108(12) -0.0060(15)
C37 0.0367(16) 0.0208(17) 0.0319(17) -0.0013(14) 0.0201(13) -0.0073(15)
C38 0.0422(16) 0.0316(19) 0.0207(15) -0.0082(15) 0.0209(13) -0.0091(16)
C39 0.0289(15) 0.035(2) 0.0196(15) 0.0033(15) 0.0127(12) 0.0045(15)
C40 0.0223(14) 0.035(2) 0.0342(18) -0.0068(17) 0.0151(13) -0.0073(15)
C41 0.0260(14) 0.0270(18) 0.0290(17) -0.0016(15) 0.0145(13) -0.0149(14)
C42 0.0367(17) 0.042(2) 0.0302(18) -0.0189(17) 0.0157(14) -0.0116(17)
C43 0.0328(14) 0.0229(16) 0.0412(17) 0.0076(14) 0.0238(13) 0.0030(13)
C44 0.0577(18) 0.041(2) 0.056(2) -0.0096(18) 0.0433(16) -0.0065(18)
C45 0.069(2) 0.069(3) 0.0335(16) 0.0147(18) 0.0399(14) 0.001(2)
C46 0.0493(16) 0.032(2) 0.067(2) 0.0075(17) 0.0445(15) -0.0005(16)
C47 0.0367(15) 0.0333(18) 0.056(2) 0.0116(17) 0.0287(15) 0.0111(15)
C48 0.085(2) 0.055(3) 0.124(3) -0.018(2) 0.0894(19) -0.007(2)
C49 0.0687(18) 0.031(2) 0.108(3) 0.014(2) 0.0698(18) 0.0117(19)
C50 0.0743(19) 0.063(3) 0.081(2) 0.013(2) 0.0669(17) 0.015(2)
C51 0.0316(16) 0.057(3) 0.0310(18) 0.0114(19) 0.0161(14) 0.0023(18)
C52 0.0421(18) 0.041(2) 0.0317(18) 0.0243(18) 0.0135(15) 0.0086(19)
C53 0.067(2) 0.061(3) 0.037(2) 0.016(2) 0.0304(18) 0.013(2)
C54 0.0698(19) 0.048(3) 0.090(2) -0.011(2) 0.0695(17) -0.005(2)
C55 0.056(2) 0.040(2) 0.062(2) -0.002(2) 0.0378(17) -0.0071(19)
C56 0.0274(13) 0.0357(19) 0.0288(16) 0.0026(15) 0.0174(12) -0.0006(14)
C57 0.061(2) 0.088(4) 0.098(3) 0.030(3) 0.055(2) 0.013(3)
C58 0.055(2) 0.048(3) 0.055(2) -0.011(2) 0.0374(17) -0.011(2)
N1 0.0205(11) 0.0417(17) 0.0190(12) 0.0080(12) 0.0105(9) 0.0101(12)
N2 0.0253(12) 0.0385(18) 0.0195(13) -0.0072(13) 0.0142(10) -0.0091(13)
N3 0.0261(11) 0.0354(16) 0.0255(12) -0.0085(12) 0.0172(10) -0.0084(12)
N4 0.0408(13) 0.0358(18) 0.0562(17) -0.0061(15) 0.0332(13) 0.0003(14)
N5 0.0297(13) 0.0282(16) 0.0291(14) 0.0032(13) 0.0131(11) -0.0023(13)
N6 0.0395(15) 0.0411(19) 0.0337(16) -0.0090(16) 0.0183(13) -0.0035(16)
N7 0.0524(15) 0.041(2) 0.0511(17) 0.0046(17) 0.0396(13) 0.0050(16)
N8 0.0721(18) 0.054(3) 0.175(3) -0.013(3) 0.0946(19) -0.0107(19)
O2 0.0266(12) 0.105(2) 0.0416(14) 0.0478(16) 0.0087(11) 0.0037(15)
O3 0.0283(10) 0.0455(15) 0.0480(13) 0.0067(12) 0.0247(10) 0.0077(11)
O4 0.0251(10) 0.0434(15) 0.0290(12) 0.0026(12) 0.0102(9) 0.0116(11)
O5 0.0263(11) 0.0625(19) 0.0336(12) -0.0002(13) 0.0165(9) 0.0001(12)
O6 0.0210(9) 0.0482(16) 0.0268(11) -0.0050(11) 0.0145(8) 0.0031(11)
O7 0.0212(11) 0.0495(17) 0.0423(14) -0.0088(14) 0.0129(10) -0.0042(11)
O8 0.0262(11) 0.0408(15) 0.0230(11) -0.0063(12) 0.0127(9) -0.0095(11)
O9 0.0214(11) 0.0608(19) 0.0242(11) 0.0051(12) 0.0120(9) 0.0089(12)
O10 0.0222(9) 0.0445(15) 0.0227(10) 0.0058(12) 0.0143(8) -0.0045(11)
O11 0.0873(17) 0.093(3) 0.0327(13) -0.0248(16) 0.0360(12) -0.0575(17)
O12 0.0335(12) 0.065(2) 0.0255(12) -0.0139(14) 0.0127(10) -0.0014(14)
O13 0.106(2) 0.0443(17) 0.0616(16) -0.0093(15) 0.0536(14) -0.0013(18)
O14 0.082(2) 0.141(4) 0.113(3) 0.053(3) 0.048(2) 0.028(3)
O15 0.0818(19) 0.069(3) 0.089(2) 0.000 0.0758(16) 0.000

loop_
_atom_type_symbol
_atom_type_description
_atom_type_scat_dispersion_real
_atom_type_scat_dispersion_imag
_atom_type_scat_source
C C 0.0033 0.0016 'International Tables Vol C Tables 4.2.6.8 and 6.1.1.4'
H H 0.0000 0.0000 'International Tables Vol C Tables 4.2.6.8 and 6.1.1.4'
N N 0.0061 0.0033 'International Tables Vol C Tables 4.2.6.8 and 6.1.1.4'
O O 0.0106 0.0060 'International Tables Vol C Tables 4.2.6.8 and 6.1.1.4'
Zn Zn 0.2839 1.4301 'International Tables Vol C Tables 4.2.6.8 and 6.1.1.4'

loop_
_geom_angle_atom_site_label_1
_geom_angle_atom_site_label_2
_geom_angle_atom_site_label_3
_geom_angle
_geom_angle_site_symmetry_1
_geom_angle_site_symmetry_3
O16 C62 C62 93.5(6) . 2_656
O2 Zn1 O8 108.97(12) . .
O2 Zn1 N3 95.77(14) . .
O8 Zn1 N3 112.63(11) . .
O2 Zn1 O10 110.19(11) . .
O8 Zn1 O10 117.82(10) . .
N3 Zn1 O10 109.23(12) . .
O6 Zn2 O4 116.64(11) . .
O6 Zn2 O12 110.49(11) . .
O4 Zn2 O12 109.37(11) . .
O6 Zn2 N6 110.66(13) . .
O4 Zn2 N6 111.36(12) . .
O12 Zn2 N6 96.47(13) . .
O2 C1 O1 120.0(4) . .
O2 C1 C2 120.9(4) . .
O1 C1 C2 118.9(4) . .
C7 C2 C3 117.5(3) . .
C7 C2 C1 120.2(4) . .
C3 C2 C1 122.3(3) . .
C4 C3 C2 119.4(3) . .
C4 C3 H3 120.3 . .
C2 C3 H3 120.3 . .
C5 C4 C3 123.1(4) . .
C5 C4 H4 118.5 . .
C3 C4 H4 118.5 . .
C4 C5 C6 118.8(3) . .
C4 C5 N1 120.3(3) . .
C6 C5 N1 121.0(3) . .
C5 C6 C7 119.4(3) . .
C5 C6 H6 120.3 . .
C7 C6 H6 120.3 . .
C2 C7 C6 121.8(4) . .
C2 C7 H7 119.1 . .
C6 C7 H7 119.1 . .
C9 C8 C13 118.1(3) . .
C9 C8 N1 120.5(3) . .
C13 C8 N1 121.4(3) . .
C8 C9 C10 122.8(3) . .
C8 C9 H9 118.6 . .
C10 C9 H9 118.6 . .
C9 C10 C11 117.9(3) . .
C9 C10 H10 121.0 . .
C11 C10 H10 121.0 . .
C12 C11 C10 117.8(3) . .
C12 C11 C14 122.0(3) . .
C10 C11 C14 120.2(3) . .
C11 C12 C13 124.4(3) . .
C11 C12 H12 117.8 . .
C13 C12 H12 117.8 . .
C12 C13 C8 119.0(3) . .
C12 C13 H13 120.5 . .
C8 C13 H13 120.5 . .
O3 C14 O4 125.7(3) . .
O3 C14 C11 117.7(3) . .
O4 C14 C11 116.6(3) . .
C16 C15 C20 119.4(3) . .
C16 C15 N1 120.5(3) . 3_455
C20 C15 N1 120.1(3) . 3_455
C17 C16 C15 119.5(3) . .
C17 C16 H16 120.3 . .
C15 C16 H16 120.3 . .
C16 C17 C18 120.6(3) . .
C16 C17 H17 119.7 . .
C18 C17 H17 119.7 . .
C19 C18 C17 120.3(3) . .
C19 C18 C21 119.5(3) . .
C17 C18 C21 120.0(3) . .
C18 C19 C20 120.2(3) . .
C18 C19 H19 119.9 . .
C20 C19 H19 119.9 . .
C19 C20 C15 119.9(3) . .
C19 C20 H20 120.0 . .
C15 C20 H20 120.0 . .
O5 C21 O6 121.4(3) . .
O5 C21 C18 119.5(3) . .
O6 C21 C18 119.1(3) . .
C23 C22 N2 120.4(3) . .
C23 C22 C27 118.6(3) . .
N2 C22 C27 120.9(3) . .
C24 C23 C22 119.1(3) . .
C24 C23 H23 120.4 . .
C22 C23 H23 120.4 . .
C23 C24 C25 123.5(3) . .
C23 C24 H24 118.3 . .
C25 C24 H24 118.3 . .
C24 C25 C26 118.3(3) . .
C24 C25 C28 123.0(3) . .
C26 C25 C28 118.7(3) . .
C27 C26 C25 118.1(3) . .
C27 C26 H26 120.9 . .
C25 C26 H26 120.9 . .
C26 C27 C22 122.3(3) . .
C26 C27 H27 118.9 . .
C22 C27 H27 118.9 . .
O8 C28 O7 124.7(3) . .
O8 C28 C25 116.3(3) . .
O7 C28 C25 119.0(3) . .
C30 C29 C34 119.8(3) . .
C30 C29 N2 120.8(3) . 3_445
C34 C29 N2 119.3(3) . 3_445
C29 C30 C31 121.3(3) . .
C29 C30 H30 119.3 . .
C31 C30 H30 119.3 . .
C30 C31 C32 120.0(3) . .
C30 C31 H31 120.0 . .
C32 C31 H31 120.0 . .
C33 C32 C31 117.6(3) . .
C33 C32 C35 124.4(3) . .
C31 C32 C35 118.0(3) . .
C32 C33 C34 122.1(3) . .
C32 C33 H33 118.9 . .
C34 C33 H33 118.9 . .
C29 C34 C33 118.9(3) . .
C29 C34 H34 120.5 . .
C33 C34 H34 120.5 . .
O9 C35 O10 125.9(4) . .
O9 C35 C32 121.6(3) . .
O10 C35 C32 112.4(3) . .
C37 C36 N2 122.7(3) . 1_454
C37 C36 C41 119.4(3) . .
N2 C36 C41 117.9(3) 1_454 .
C38 C37 C36 120.8(3) . .
C38 C37 H37 119.6 . .
C36 C37 H37 119.6 . .
C37 C38 C39 120.2(4) . .
C37 C38 H38 119.9 . .
C39 C38 H38 119.9 . .
C40 C39 C38 119.5(3) . .
C40 C39 C42 122.0(3) . .
C38 C39 C42 118.4(3) . .
C39 C40 C41 123.1(3) . .
C39 C40 H40 118.4 . .
C41 C40 H40 118.4 . .
C40 C41 C36 116.9(3) . .
C40 C41 H41 121.5 . .
C36 C41 H41 121.5 . .
O11 C42 O12 127.4(4) . .
O11 C42 C39 117.3(3) . .
O12 C42 C39 115.2(4) . .
N3 C43 N4 110.6(3) . .
N3 C43 H43 124.7 . .
N4 C43 H43 124.7 . .
N4 C44 C45 103.6(4) . .
N4 C44 H44 128.2 . .
C45 C44 H44 128.2 . .
N3 C45 C44 111.7(4) . .
N3 C45 H45 124.1 . .
C44 C45 H45 124.1 . .
N4 C46 C47 108.8(3) . .
N4 C46 H46A 109.9 . .
C47 C46 H46A 109.9 . .
N4 C46 H46B 109.9 . .
C47 C46 H46B 109.9 . .
H46A C46 H46B 108.3 . .
C46 C47 N5 108.3(3) . .
C46 C47 C48 117.3(3) . .
N5 C47 C48 102.7(3) . .
C46 C47 H47 109.4 . .
N5 C47 H47 109.4 . .
C48 C47 H47 109.4 . .
C49 C48 C47 105.3(4) . .
C49 C48 H48A 110.7 . .
C47 C48 H48A 110.7 . .
C49 C48 H48B 110.7 . .
C47 C48 H48B 110.7 . .
H48A C48 H48B 108.8 . .
C48 C49 C50 102.2(4) . .
C48 C49 H49A 111.3 . .
C50 C49 H49A 111.3 . .
C48 C49 H49B 111.3 . .
C50 C49 H49B 111.3 . .
H49A C49 H49B 109.2 . .
N5 C50 C49 103.6(4) . .
N5 C50 H50A 111.0 . .
C49 C50 H50A 111.0 . .
N5 C50 H50B 111.0 . .
C49 C50 H50B 111.0 . .
H50A C50 H50B 109.0 . .
N6 C51 N7 111.7(3) . .
N6 C51 H51 124.1 . .
N7 C51 H51 124.1 . .
C53 C52 N6 107.9(4) . .
C53 C52 H52 126.0 . .
N6 C52 H52 126.0 . .
C52 C53 N7 109.1(4) . .
C52 C53 H53 125.5 . .
N7 C53 H53 125.5 . .
N7 C54 C55 110.3(4) . .
N7 C54 H54A 109.6 . .
C55 C54 H54A 109.6 . .
N7 C54 H54B 109.6 . .
C55 C54 H54B 109.6 . .
H54A C54 H54B 108.1 . .
N8 C55 C56 102.0(3) . .
N8 C55 C54 116.2(4) . .
C56 C55 C54 112.4(4) . .
N8 C55 H55 108.6 . .
C56 C55 H55 108.6 . .
C54 C55 H55 108.6 . .
C58 C56 C55 107.3(3) . .
C58 C56 H56A 110.3 . .
C55 C56 H56A 110.3 . .
C58 C56 H56B 110.3 . .
C55 C56 H56B 110.3 . .
H56A C56 H56B 108.5 . .
C58 C57 N8 105.9(4) . .
C58 C57 H57A 110.6 . .
N8 C57 H57A 110.6 . .
C58 C57 H57B 110.6 . .
N8 C57 H57B 110.6 . .
H57A C57 H57B 108.7 . .
C57 C58 C56 105.7(4) . .
C57 C58 H58A 110.6 . .
C56 C58 H58A 110.6 . .
C57 C58 H58B 110.6 . .
C56 C58 H58B 110.6 . .
H58A C58 H58B 108.7 . .
N9 C59 N9 61.5(7) . 2_755
O18 C61 O18 104.2(12) . 2_755
O18 C61 N9 98.5(6) . .
O18 C61 N9 156.4(7) 2_755 .
O18 C61 N9 156.4(7) . 2_755
O18 C61 N9 98.5(6) 2_755 2_755
N9 C61 N9 60.0(6) . 2_755
C5 N1 C8 123.4(3) . .
C5 N1 C15 119.0(3) . 3_545
C8 N1 C15 117.5(3) . 3_545
C22 N2 C29 120.2(3) . 3
C22 N2 C36 120.7(3) . 1_656
C29 N2 C36 118.8(3) 3 1_656
C45 N3 C43 106.0(3) . .
C45 N3 Zn1 128.8(3) . .
C43 N3 Zn1 120.6(2) . .
C43 N4 C44 107.8(3) . .
C43 N4 C46 123.4(3) . .
C44 N4 C46 126.1(3) . .
C50 N5 C47 109.4(3) . .
C50 N5 H5A 109.8 . .
C47 N5 H5A 109.8 . .
C50 N5 H5B 109.8 . .
C47 N5 H5B 109.8 . .
H5A N5 H5B 108.2 . .
C51 N6 C52 106.1(4) . .
C51 N6 Zn2 123.0(3) . .
C52 N6 Zn2 124.7(3) . .
C51 N7 C53 104.9(4) . .
C51 N7 C54 127.6(4) . .
C53 N7 C54 127.4(4) . .
C55 N8 C57 101.0(4) . .
C55 N8 H8A 111.6 . .
C57 N8 H8A 111.6 . .
C55 N8 H8B 111.6 . .
C57 N8 H8B 111.6 . .
H8A N8 H8B 109.4 . .
C59 N9 C60 120.8(6) . .
C59 N9 C61 119.2(6) . .
C60 N9 C61 118.1(6) . .
C59 N9 N9 59.2(3) . 2_755
C60 N9 N9 166.3(10) . 2_755
C61 N9 N9 60.0(3) . 2_755
C1 O2 Zn1 124.3(3) . .
C14 O4 Zn2 123.3(2) . .
C21 O6 Zn2 115.3(2) . .
C28 O8 Zn1 124.3(2) . .
C35 O10 Zn1 108.7(2) . .
C42 O12 Zn2 122.4(3) . .

loop_
_geom_bond_atom_site_label_1
_geom_bond_atom_site_label_2
_geom_bond_distance
_geom_bond_site_symmetry_2
C62 O16 1.529(8) .
C62 C62 1.66(2) 2_656
O1 C1 1.228(7) .
Zn1 O2 1.955(3) .
Zn1 O8 1.956(2) .
Zn1 N3 2.003(3) .
Zn1 O10 2.011(3) .
Zn2 O6 1.929(3) .
Zn2 O4 1.946(2) .
Zn2 O12 1.994(3) .
Zn2 N6 2.051(4) .
C1 O2 1.219(6) .
C1 C2 1.467(5) .
C2 C7 1.386(5) .
C2 C3 1.400(5) .
C3 C4 1.381(4) .
C3 H3 0.9300 .
C4 C5 1.353(5) .
C4 H4 0.9300 .
C5 C6 1.377(5) .
C5 N1 1.390(4) .
C6 C7 1.400(5) .
C6 H6 0.9300 .
C7 H7 0.9300 .
C8 C9 1.385(5) .
C8 C13 1.398(5) .
C8 N1 1.418(4) .
C9 C10 1.399(4) .
C9 H9 0.9300 .
C10 C11 1.421(5) .
C10 H10 0.9300 .
C11 C12 1.363(5) .
C11 C14 1.489(4) .
C12 C13 1.367(4) .
C12 H12 0.9300 .
C13 H13 0.9300 .
C14 O3 1.236(5) .
C14 O4 1.297(4) .
C15 C16 1.416(4) .
C15 C20 1.416(4) .
C15 N1 1.423(5) 3_455
C16 C17 1.364(5) .
C16 H16 0.9300 .
C17 C18 1.430(4) .
C17 H17 0.9300 .
C18 C19 1.356(4) .
C18 C21 1.510(5) .
C19 C20 1.402(5) .
C19 H19 0.9300 .
C20 H20 0.9300 .
C21 O5 1.232(4) .
C21 O6 1.267(4) .
C22 C23 1.394(5) .
C22 N2 1.396(4) .
C22 C27 1.408(5) .
C23 C24 1.380(4) .
C23 H23 0.9300 .
C24 C25 1.382(5) .
C24 H24 0.9300 .
C25 C26 1.426(5) .
C25 C28 1.492(4) .
C26 C27 1.396(5) .
C26 H26 0.9300 .
C27 H27 0.9300 .
C28 O8 1.254(4) .
C28 O7 1.259(5) .
C29 C30 1.361(4) .
C29 C34 1.386(5) .
C29 N2 1.421(5) 3_445
C30 C31 1.362(5) .
C30 H30 0.9300 .
C31 C32 1.436(5) .
C31 H31 0.9300 .
C32 C33 1.346(4) .
C32 C35 1.497(5) .
C33 C34 1.401(5) .
C33 H33 0.9300 .
C34 H34 0.9300 .
C35 O9 1.244(4) .
C35 O10 1.306(4) .
C36 C37 1.412(5) .
C36 N2 1.439(4) 1_454
C36 C41 1.440(5) .
C37 C38 1.370(5) .
C37 H37 0.9300 .
C38 C39 1.416(5) .
C38 H38 0.9300 .
C39 C40 1.354(5) .
C39 C42 1.521(5) .
C40 C41 1.407(5) .
C40 H40 0.9300 .
C41 H41 0.9300 .
C42 O11 1.249(5) .
C42 O12 1.259(5) .
C43 N3 1.335(5) .
C43 N4 1.363(5) .
C43 H43 0.9300 .
C44 N4 1.382(5) .
C44 C45 1.393(6) .
C44 H44 0.9300 .
C45 N3 1.333(5) .
C45 H45 0.9300 .
C46 N4 1.490(5) .
C46 C47 1.506(5) .
C46 H46A 0.9700 .
C46 H46B 0.9700 .
C47 N5 1.514(5) .
C47 C48 1.521(6) .
C47 H47 0.9800 .
C48 C49 1.455(6) .
C48 H48A 0.9700 .
C48 H48B 0.9700 .
C49 C50 1.577(7) .
C49 H49A 0.9700 .
C49 H49B 0.9700 .
C50 N5 1.474(6) .
C50 H50A 0.9700 .
C50 H50B 0.9700 .
C51 N6 1.302(6) .
C51 N7 1.333(6) .
C51 H51 0.9300 .
C52 C53 1.296(7) .
C52 N6 1.395(5) .
C52 H52 0.9300 .
C53 N7 1.387(5) .
C53 H53 0.9300 .
C54 N7 1.404(7) .
C54 C55 1.557(6) .
C54 H54A 0.9700 .
C54 H54B 0.9700 .
C55 N8 1.488(5) .
C55 C56 1.501(6) .
C55 H55 0.9800 .
C56 C58 1.492(6) .
C56 H56A 0.9700 .
C56 H56B 0.9700 .
C57 C58 1.469(8) .
C57 N8 1.586(7) .
C57 H57A 0.9700 .
C57 H57B 0.9700 .
C58 H58A 0.9700 .
C58 H58B 0.9700 .
C59 N9 1.528(7) .
C59 N9 1.528(7) 2_755
C61 O18 1.199(10) .
C61 O18 1.199(10) 2_755
C61 N9 1.563(8) .
C61 N9 1.563(8) 2_755
N1 C15 1.423(5) 3_545
N2 C29 1.421(5) 3
N2 C36 1.439(4) 1_656
N5 H5A 0.9000 .
N5 H5B 0.9000 .
N8 H8A 0.9000 .
N8 H8B 0.9000 .
N9 C60 1.540(8) .
N9 N9 1.563(16) 2_755
